data_2241754
loop_
_publ_author_name
'Yeo, Chien Ing'
'Tan, Sang Loon'
'Tiekink, Edward R. T.'

_publ_section_title
;
 A monoclinic polymorph of
 [(<i>Z</i>)-<i>N</i>-(3-chlorophenyl)-<i>O</i>-methylthiocarbamato-\k<i>S</i>](triphenylphosphane-\k<i>P</i>)gold(I):
 crystal structure and Hirshfeld surface analysis
;
_journal_coeditor_code HB7598
_journal_issue 8
_journal_name_full 'Acta Crystallographica Section E'
_journal_page_first 1068
_journal_page_last 1073
_journal_paper_doi 10.1107/S2056989016010781
_journal_volume 72
_journal_year 2016
_chemical_formula_iupac '[Au (C8 H7 Cl N O S) (C18 H15 P)]'
_chemical_formula_moiety 'C26 H22 Au Cl N O P S'
_chemical_formula_sum 'C26 H22 Au Cl N O P S'
_chemical_formula_weight 659.89
_chemical_name_systematic
'[(<i>Z</i>)-<i>N</i>-(3-Chlorophenyl)-<i>O</i>-methylthiocarbamato-\k<i>S</i>](triphenylphosphane-\k<i>P</i>)gold(I)'
_space_group_crystal_system monoclinic
_space_group_IT_number 14
_space_group_name_Hall '-P 2yn'
_space_group_name_H-M_alt 'P 1 21/n 1'
_symmetry_space_group_name_Hall '-P 2yn'
_symmetry_space_group_name_H-M 'P 1 21/n 1'
_atom_sites_solution_hydrogens geom
_audit_creation_method SHELXL-2014/7
_cell_angle_alpha 90
_cell_angle_beta 97.595(4)
_cell_angle_gamma 90
_cell_formula_units_Z 4
_cell_length_a 9.0078(4)
_cell_length_b 17.4732(7)
_cell_length_c 15.5641(7)
_cell_measurement_reflns_used 5344
_cell_measurement_temperature 100(2)
_cell_measurement_theta_max 27.50
_cell_measurement_theta_min 2.27
_cell_volume 2428.22(18)
_computing_cell_refinement
;
CrysAlis PRO (Agilent, 2010)
;
_computing_data_collection
;
CrysAlis PRO (Agilent, 2010)
;
_computing_data_reduction
;
CrysAlis PRO (Agilent, 2010)
;
_computing_molecular_graphics
;
ORTEP-3 for Windows (Farrugia, 2012), <i>QMol</i> (Gans & Shalloway,
2001) and DIAMOND (Brandenburg, 2006)
;
_computing_publication_material
;
publCIF (Westrip, 2010)
;
_computing_structure_refinement
;
SHELXL2014 (Sheldrick, 2015)
;
_computing_structure_solution
;
SHELXS97 (Sheldrick, 2008)
;
_diffrn_ambient_temperature 100(2)
_diffrn_detector_area_resol_mean 10.4041
_diffrn_measured_fraction_theta_full 1.000
_diffrn_measured_fraction_theta_max 0.999
_diffrn_measurement_device_type 'Agilent SuperNova Dual Source diffractometer with an Atlas detector'
_diffrn_measurement_method '\w scan'
_diffrn_radiation_monochromator mirror
_diffrn_radiation_source 'SuperNova (Mo) X-ray Source'
_diffrn_radiation_type 'Mo K\a'
_diffrn_radiation_wavelength 0.71073
_diffrn_reflns_av_R_equivalents 0.0653
_diffrn_reflns_limit_h_max 9
_diffrn_reflns_limit_h_min -11
_diffrn_reflns_limit_k_max 22
_diffrn_reflns_limit_k_min -22
_diffrn_reflns_limit_l_max 20
_diffrn_reflns_limit_l_min -17
_diffrn_reflns_number 18211
_diffrn_reflns_theta_full 25.242
_diffrn_reflns_theta_max 27.559
_diffrn_reflns_theta_min 2.331
_diffrn_standards_decay_% 0
_diffrn_standards_interval_count 0
_diffrn_standards_interval_time 0
_diffrn_standards_number 0
_exptl_absorpt_coefficient_mu 6.340
_exptl_absorpt_correction_T_max 0.8326
_exptl_absorpt_correction_T_min 0.5697
_exptl_absorpt_correction_type multi-scan
_exptl_absorpt_process_details
;
(CrysAlis PRO; Agilent, 2010)
;
_exptl_crystal_colour colourless
_exptl_crystal_density_diffrn 1.805
_exptl_crystal_description prism
_exptl_crystal_F_000 1280
_exptl_crystal_size_max 0.10
_exptl_crystal_size_mid 0.05
_exptl_crystal_size_min 0.03
_refine_diff_density_max 2.039
_refine_diff_density_min -1.059
_refine_ls_extinction_method none
_refine_ls_goodness_of_fit_ref 1.052
_refine_ls_hydrogen_treatment constr
_refine_ls_matrix_type full
_refine_ls_number_parameters 290
_refine_ls_number_reflns 5613
_refine_ls_number_restraints 0
_refine_ls_restrained_S_all 1.052
_refine_ls_R_factor_all 0.0575
_refine_ls_R_factor_gt 0.0399
_refine_ls_shift/su_max 0.000
_refine_ls_shift/su_mean 0.000
_refine_ls_structure_factor_coef Fsqd
_refine_ls_weighting_details 'w=1/[\s^2^(Fo^2^)+(0.0282P)^2^] where P=(Fo^2^+2Fc^2^)/3'
_refine_ls_weighting_scheme calc
_refine_ls_wR_factor_gt 0.0790
_refine_ls_wR_factor_ref 0.0895
_reflns_number_gt 4470
_reflns_number_total 5613
_reflns_threshold_expression 'I > 2\s(I)'
_cod_data_source_file hb7598sup1.cif
_cod_data_source_block I
_cod_database_code 2241754
_shelx_space_group_comment
;
The symmetry employed for this shelxl refinement is uniquely defined
by the following loop, which should always be used as a source of
symmetry information in preference to the above space-group names.
They are only intended as comments.
;
_shelx_estimated_absorpt_t_min 0.570
_shelx_estimated_absorpt_t_max 0.833

loop_
_space_group_symop_operation_xyz
'x, y, z'
'-x+1/2, y+1/2, -z+1/2'
'-x, -y, -z'
'x-1/2, -y-1/2, z-1/2'

loop_
_atom_site_type_symbol
_atom_site_label
_atom_site_fract_x
_atom_site_fract_y
_atom_site_fract_z
_atom_site_U_iso_or_equiv
_atom_site_adp_type
_atom_site_calc_flag
_atom_site_occupancy
Au Au 0.19155(2) 0.79563(2) 0.43242(2) 0.02135(8) Uani d 1
Cl Cl1 0.35621(18) 1.26890(8) 0.33228(10) 0.0342(4) Uani d 1
P P1 0.11209(17) 0.67786(8) 0.46382(9) 0.0209(3) Uani d 1
S S1 0.25415(18) 0.91846(8) 0.39637(9) 0.0263(3) Uani d 1
O O1 0.3390(4) 0.9118(2) 0.5632(2) 0.0231(8) Uani d 1
N N1 0.2776(5) 1.0330(2) 0.5172(3) 0.0238(10) Uani d 1
C C1 0.2894(6) 0.9623(3) 0.4991(3) 0.0206(11) Uani d 1
C C2 0.2162(7) 1.0859(3) 0.4530(4) 0.0240(12) Uani d 1
C C3 0.3063(6) 1.1426(3) 0.4247(3) 0.0222(12) Uani d 1
H H3 0.4107 1.1438 0.4442 0.027 Uiso calc 1
C C4 0.2408(7) 1.1975(3) 0.3675(4) 0.0237(12) Uani d 1
C C5 0.0901(7) 1.1990(3) 0.3373(4) 0.0231(12) Uani d 1
H H5 0.0489 1.2371 0.2975 0.028 Uiso calc 1
C C6 0.0000(7) 1.1425(3) 0.3670(4) 0.0270(13) Uani d 1
H H6 -0.1046 1.1423 0.3478 0.032 Uiso calc 1
C C7 0.0618(6) 1.0863(3) 0.4249(4) 0.0262(13) Uani d 1
H H7 -0.0007 1.0484 0.4452 0.031 Uiso calc 1
C C8 0.3796(7) 0.9450(3) 0.6480(3) 0.0294(13) Uani d 1
H H8A 0.4077 0.9042 0.6903 0.044 Uiso calc 1
H H8B 0.2941 0.9735 0.6647 0.044 Uiso calc 1
H H8C 0.4645 0.9798 0.6466 0.044 Uiso calc 1
C C11 -0.0850(6) 0.6656(3) 0.4249(3) 0.0208(12) Uani d 1
C C12 -0.1829(7) 0.7251(3) 0.4386(4) 0.0258(13) Uani d 1
H H12 -0.1448 0.7711 0.4657 0.031 Uiso calc 1
C C13 -0.3350(7) 0.7173(3) 0.4127(4) 0.0316(14) Uani d 1
H H13 -0.4014 0.7575 0.4228 0.038 Uiso calc 1
C C14 -0.3908(7) 0.6504(3) 0.3719(4) 0.0301(14) Uani d 1
H H14 -0.4953 0.6451 0.3544 0.036 Uiso calc 1
C C15 -0.2952(7) 0.5923(3) 0.3569(4) 0.0289(13) Uani d 1
H H15 -0.3340 0.5474 0.3277 0.035 Uiso calc 1
C C16 -0.1436(6) 0.5982(3) 0.3838(3) 0.0252(12) Uani d 1
H H16 -0.0788 0.5569 0.3747 0.030 Uiso calc 1
C C21 0.2049(5) 0.6011(3) 0.4174(3) 0.0157(11) Uani d 1
C C22 0.2091(6) 0.6018(3) 0.3269(3) 0.0222(12) Uani d 1
H H22 0.1637 0.6431 0.2935 0.027 Uiso calc 1
C C23 0.2778(6) 0.5437(3) 0.2856(4) 0.0261(13) Uani d 1
H H23 0.2804 0.5458 0.2248 0.031 Uiso calc 1
C C24 0.3423(6) 0.4830(3) 0.3338(4) 0.0251(12) Uani d 1
H H24 0.3879 0.4427 0.3057 0.030 Uiso calc 1
C C25 0.3412(6) 0.4803(3) 0.4227(4) 0.0258(13) Uani d 1
H H25 0.3868 0.4386 0.4554 0.031 Uiso calc 1
C C26 0.2729(6) 0.5389(3) 0.4639(4) 0.0243(12) Uani d 1
H H26 0.2725 0.5366 0.5248 0.029 Uiso calc 1
C C31 0.1333(6) 0.6589(3) 0.5800(3) 0.0197(11) Uani d 1
C C32 0.0283(6) 0.6151(3) 0.6158(3) 0.0233(12) Uani d 1
H H32 -0.0569 0.5951 0.5804 0.028 Uiso calc 1
C C33 0.0503(7) 0.6009(3) 0.7051(4) 0.0274(13) Uani d 1
H H33 -0.0207 0.5709 0.7303 0.033 Uiso calc 1
C C34 0.1734(7) 0.6299(3) 0.7572(4) 0.0293(14) Uani d 1
H H34 0.1883 0.6192 0.8176 0.035 Uiso calc 1
C C35 0.2751(7) 0.6748(3) 0.7201(4) 0.0318(14) Uani d 1
H H35 0.3587 0.6961 0.7557 0.038 Uiso calc 1
C C36 0.2558(7) 0.6890(3) 0.6314(4) 0.0286(13) Uani d 1
H H36 0.3265 0.7192 0.6063 0.034 Uiso calc 1

loop_
_atom_site_aniso_label
_atom_site_aniso_U_11
_atom_site_aniso_U_22
_atom_site_aniso_U_33
_atom_site_aniso_U_12
_atom_site_aniso_U_13
_atom_site_aniso_U_23
Au 0.02540(14) 0.01827(12) 0.02023(13) -0.00202(8) 0.00242(9) -0.00004(8)
Cl1 0.0355(9) 0.0266(7) 0.0414(9) -0.0078(6) 0.0081(7) 0.0040(6)
P1 0.0232(8) 0.0201(7) 0.0192(7) 0.0002(6) 0.0027(6) 0.0008(5)
S1 0.0387(9) 0.0204(7) 0.0198(7) -0.0048(6) 0.0033(6) 0.0002(5)
O1 0.025(2) 0.022(2) 0.022(2) 0.0015(16) 0.0009(16) -0.0001(15)
N1 0.023(3) 0.021(2) 0.027(3) -0.0022(19) 0.003(2) -0.0017(19)
C1 0.018(3) 0.024(3) 0.020(3) -0.002(2) 0.004(2) 0.000(2)
C2 0.031(3) 0.014(3) 0.026(3) -0.001(2) 0.004(2) -0.003(2)
C3 0.020(3) 0.022(3) 0.025(3) 0.002(2) 0.004(2) -0.005(2)
C4 0.026(3) 0.020(3) 0.026(3) 0.000(2) 0.007(2) -0.001(2)
C5 0.031(3) 0.020(3) 0.019(3) 0.006(2) 0.005(2) 0.000(2)
C6 0.026(3) 0.026(3) 0.028(3) 0.002(2) -0.002(2) -0.003(2)
C7 0.024(3) 0.023(3) 0.033(3) -0.005(2) 0.006(3) 0.000(2)
C8 0.033(4) 0.030(3) 0.023(3) 0.001(3) -0.001(3) -0.003(2)
C11 0.023(3) 0.022(3) 0.016(3) -0.002(2) 0.001(2) 0.002(2)
C12 0.029(3) 0.023(3) 0.025(3) 0.002(2) 0.006(3) -0.002(2)
C13 0.030(4) 0.034(3) 0.032(3) 0.009(3) 0.005(3) 0.000(3)
C14 0.019(3) 0.046(4) 0.023(3) -0.006(3) -0.004(2) 0.004(3)
C15 0.029(3) 0.033(3) 0.023(3) -0.005(3) 0.000(2) -0.003(2)
C16 0.024(3) 0.024(3) 0.026(3) 0.001(2) 0.000(2) 0.004(2)
C21 0.007(3) 0.019(3) 0.019(3) -0.009(2) -0.005(2) 0.006(2)
C22 0.022(3) 0.021(3) 0.023(3) -0.003(2) 0.001(2) -0.003(2)
C23 0.028(3) 0.031(3) 0.020(3) -0.005(3) 0.004(2) -0.002(2)
C24 0.025(3) 0.018(3) 0.032(3) 0.002(2) 0.006(2) -0.006(2)
C25 0.027(3) 0.019(3) 0.030(3) 0.002(2) 0.001(3) 0.007(2)
C26 0.027(3) 0.024(3) 0.022(3) -0.001(2) 0.002(2) -0.002(2)
C31 0.020(3) 0.016(3) 0.023(3) -0.002(2) 0.005(2) -0.005(2)
C32 0.027(3) 0.015(3) 0.026(3) -0.002(2) -0.003(2) 0.000(2)
C33 0.031(3) 0.026(3) 0.026(3) -0.001(3) 0.005(3) 0.002(2)
C34 0.039(4) 0.026(3) 0.021(3) 0.001(3) 0.000(3) 0.003(2)
C35 0.030(4) 0.040(3) 0.024(3) -0.013(3) -0.004(3) -0.002(3)
C36 0.031(4) 0.033(3) 0.023(3) -0.004(3) 0.006(3) 0.001(2)

loop_
_atom_type_symbol
_atom_type_description
_atom_type_scat_dispersion_real
_atom_type_scat_dispersion_imag
_atom_type_scat_source
C C 0.0033 0.0016 'International Tables Vol C Tables 4.2.6.8 and 6.1.1.4'
H H 0.0000 0.0000 'International Tables Vol C Tables 4.2.6.8 and 6.1.1.4'
N N 0.0061 0.0033 'International Tables Vol C Tables 4.2.6.8 and 6.1.1.4'
O O 0.0106 0.0060 'International Tables Vol C Tables 4.2.6.8 and 6.1.1.4'
S S 0.1246 0.1234 'International Tables Vol C Tables 4.2.6.8 and 6.1.1.4'
P P 0.1023 0.0942 'International Tables Vol C Tables 4.2.6.8 and 6.1.1.4'
Cl Cl 0.1484 0.1585 'International Tables Vol C Tables 4.2.6.8 and 6.1.1.4'
Au Au -2.0133 8.8022 'International Tables Vol C Tables 4.2.6.8 and 6.1.1.4'

loop_
_geom_angle_atom_site_label_1
_geom_angle_atom_site_label_2
_geom_angle_atom_site_label_3
_geom_angle
P1 Au S1 175.62(5)
C21 P1 C11 105.5(2)
C21 P1 C31 105.8(2)
C11 P1 C31 106.2(2)
C21 P1 Au 114.80(17)
C11 P1 Au 111.17(17)
C31 P1 Au 112.75(17)
C1 S1 Au 101.78(18)
C1 O1 C8 115.4(4)
C1 N1 C2 120.8(5)
N1 C1 O1 119.7(5)
N1 C1 S1 127.7(4)
O1 C1 S1 112.6(4)
C3 C2 C7 119.6(5)
C3 C2 N1 119.9(5)
C7 C2 N1 120.1(5)
C4 C3 C2 118.8(5)
C4 C3 H3 120.6
C2 C3 H3 120.6
C5 C4 C3 123.2(5)
C5 C4 Cl1 118.5(4)
C3 C4 Cl1 118.2(4)
C4 C5 C6 117.6(5)
C4 C5 H5 121.2
C6 C5 H5 121.2
C5 C6 C7 120.8(5)
C5 C6 H6 119.6
C7 C6 H6 119.6
C6 C7 C2 119.9(5)
C6 C7 H7 120.0
C2 C7 H7 120.0
O1 C8 H8A 109.5
O1 C8 H8B 109.5
H8A C8 H8B 109.5
O1 C8 H8C 109.5
H8A C8 H8C 109.5
H8B C8 H8C 109.5
C12 C11 C16 119.0(5)
C12 C11 P1 118.1(4)
C16 C11 P1 122.9(4)
C13 C12 C11 120.2(5)
C13 C12 H12 119.9
C11 C12 H12 119.9
C12 C13 C14 120.0(6)
C12 C13 H13 120.0
C14 C13 H13 120.0
C15 C14 C13 120.2(6)
C15 C14 H14 119.9
C13 C14 H14 119.9
C14 C15 C16 120.8(5)
C14 C15 H15 119.6
C16 C15 H15 119.6
C15 C16 C11 119.8(5)
C15 C16 H16 120.1
C11 C16 H16 120.1
C26 C21 C22 117.0(5)
C26 C21 P1 124.8(4)
C22 C21 P1 118.2(4)
C23 C22 C21 121.8(5)
C23 C22 H22 119.1
C21 C22 H22 119.1
C24 C23 C22 119.4(5)
C24 C23 H23 120.3
C22 C23 H23 120.3
C23 C24 C25 120.6(5)
C23 C24 H24 119.7
C25 C24 H24 119.7
C24 C25 C26 119.8(5)
C24 C25 H25 120.1
C26 C25 H25 120.1
C25 C26 C21 121.5(5)
C25 C26 H26 119.3
C21 C26 H26 119.3
C36 C31 C32 120.8(5)
C36 C31 P1 118.4(4)
C32 C31 P1 120.7(4)
C31 C32 C33 118.8(5)
C31 C32 H32 120.6
C33 C32 H32 120.6
C34 C33 C32 121.0(5)
C34 C33 H33 119.5
C32 C33 H33 119.5
C33 C34 C35 119.1(5)
C33 C34 H34 120.5
C35 C34 H34 120.5
C34 C35 C36 120.7(5)
C34 C35 H35 119.7
C36 C35 H35 119.7
C31 C36 C35 119.5(5)
C31 C36 H36 120.2
C35 C36 H36 120.2

loop_
_geom_bond_atom_site_label_1
_geom_bond_atom_site_label_2
_geom_bond_distance
Au P1 2.2535(14)
Au S1 2.3070(14)
Cl1 C4 1.756(6)
P1 C21 1.783(5)
P1 C11 1.811(6)
P1 C31 1.824(5)
S1 C1 1.764(5)
O1 C1 1.362(6)
O1 C8 1.443(6)
N1 C1 1.274(6)
N1 C2 1.418(7)
C2 C3 1.389(8)
C2 C7 1.402(8)
C3 C4 1.387(7)
C3 H3 0.9500
C4 C5 1.378(8)
C5 C6 1.395(8)
C5 H5 0.9500
C6 C7 1.398(7)
C6 H6 0.9500
C7 H7 0.9500
C8 H8A 0.9800
C8 H8B 0.9800
C8 H8C 0.9800
C11 C12 1.398(8)
C11 C16 1.409(7)
C12 C13 1.383(8)
C12 H12 0.9500
C13 C14 1.391(8)
C13 H13 0.9500
C14 C15 1.372(8)
C14 H14 0.9500
C15 C16 1.378(8)
C15 H15 0.9500
C16 H16 0.9500
C21 C26 1.402(7)
C21 C22 1.413(7)
C22 C23 1.390(7)
C22 H22 0.9500
C23 C24 1.383(7)
C23 H23 0.9500
C24 C25 1.386(8)
C24 H24 0.9500
C25 C26 1.394(7)
C25 H25 0.9500
C26 H26 0.9500
C31 C36 1.379(7)
C31 C32 1.389(7)
C32 C33 1.399(7)
C32 H32 0.9500
C33 C34 1.380(8)
C33 H33 0.9500
C34 C35 1.389(8)
C34 H34 0.9500
C35 C36 1.391(8)
C35 H35 0.9500
C36 H36 0.9500

loop_
_geom_hbond_atom_site_label_D
_geom_hbond_atom_site_label_H
_geom_hbond_atom_site_label_A
_geom_hbond_site_symmetry_A
_geom_hbond_distance_DH
_geom_hbond_distance_HA
_geom_hbond_distance_DA
_geom_hbond_angle_DHA
C3 H3 O1 3_676 0.95 2.47 3.315(7) 148
C5 H5 Cg4 3_576 0.95 2.85 3.492(6) 126
C12 H12 Cg1 3_576 0.95 2.64 3.450(6) 143
C14 H14 Cg3 1_455 0.95 2.80 3.570(6) 139
C23 H23 Cg1 2_545 0.95 2.65 3.435(6) 140

loop_
_geom_torsion_atom_site_label_1
_geom_torsion_atom_site_label_2
_geom_torsion_atom_site_label_3
_geom_torsion_atom_site_label_4
_geom_torsion
C2 N1 C1 O1 -175.5(5)
C2 N1 C1 S1 6.8(8)
C8 O1 C1 N1 -2.1(7)
C8 O1 C1 S1 176.0(4)
Au S1 C1 N1 -153.4(5)
Au S1 C1 O1 28.7(4)
C1 N1 C2 C3 -113.5(6)
C1 N1 C2 C7 73.4(7)
C7 C2 C3 C4 -1.4(8)
N1 C2 C3 C4 -174.6(5)
C2 C3 C4 C5 0.3(8)
C2 C3 C4 Cl1 -180.0(4)
C3 C4 C5 C6 0.7(8)
Cl1 C4 C5 C6 -179.0(4)
C4 C5 C6 C7 -0.6(8)
C5 C6 C7 C2 -0.6(8)
C3 C2 C7 C6 1.6(8)
N1 C2 C7 C6 174.7(5)
C21 P1 C11 C12 -169.0(4)
C31 P1 C11 C12 79.0(5)
Au P1 C11 C12 -44.0(5)
C21 P1 C11 C16 12.7(5)
C31 P1 C11 C16 -99.3(5)
Au P1 C11 C16 137.7(4)
C16 C11 C12 C13 0.6(8)
P1 C11 C12 C13 -177.7(4)
C11 C12 C13 C14 -0.8(9)
C12 C13 C14 C15 -0.3(9)
C13 C14 C15 C16 1.7(9)
C14 C15 C16 C11 -1.9(8)
C12 C11 C16 C15 0.8(8)
P1 C11 C16 C15 179.0(4)
C11 P1 C21 C26 -110.0(5)
C31 P1 C21 C26 2.3(5)
Au P1 C21 C26 127.3(4)
C11 P1 C21 C22 69.0(4)
C31 P1 C21 C22 -178.7(4)
Au P1 C21 C22 -53.7(4)
C26 C21 C22 C23 -0.2(7)
P1 C21 C22 C23 -179.3(4)
C21 C22 C23 C24 0.8(8)
C22 C23 C24 C25 -1.1(8)
C23 C24 C25 C26 0.7(8)
C24 C25 C26 C21 -0.1(8)
C22 C21 C26 C25 -0.2(8)
P1 C21 C26 C25 178.8(4)
C21 P1 C31 C36 90.7(5)
C11 P1 C31 C36 -157.5(4)
Au P1 C31 C36 -35.5(5)
C21 P1 C31 C32 -89.3(5)
C11 P1 C31 C32 22.4(5)
Au P1 C31 C32 144.4(4)
C36 C31 C32 C33 -1.1(8)
P1 C31 C32 C33 179.0(4)
C31 C32 C33 C34 0.2(8)
C32 C33 C34 C35 1.1(9)
C33 C34 C35 C36 -1.7(9)
C32 C31 C36 C35 0.6(9)
P1 C31 C36 C35 -179.5(5)
C34 C35 C36 C31 0.8(9)

_cod_database_fobs_code 2241754
